data_7023390
loop_
_publ_author_name
'Tubaro, Cristina'
'Baron, Marco'
'Costante, Michele'
'Basato, Marino'
'Biffis, Andrea'
'Gennaro, Armando'
'Isse, Abdirisak Ahmed'
'Graiff, Claudia'
'Accorsi, Gianluca'

_publ_section_title
;
 Dinuclear gold(I) complexes with propylene bridged N-heterocyclic
 dicarbene ligands: synthesis, structures, and trends in reactivities and
 properties.
;
_journal_issue 30
_journal_name_full 'Dalton transactions (Cambridge, England : 2003)'
_journal_page_first 10952
_journal_page_last 10963
_journal_paper_doi 10.1039/c3dt51260f
_journal_volume 42
_journal_year 2013
_chemical_formula_sum 'C30 H36 Au2 F12 N8 P2'
_chemical_formula_weight 1192.54
_chemical_name_systematic
;
 ?
;
_space_group_IT_number 2
_symmetry_cell_setting triclinic
_symmetry_space_group_name_Hall '-P 1'
_symmetry_space_group_name_H-M 'P -1'
_atom_sites_solution_hydrogens geom
_atom_sites_solution_primary direct
_atom_sites_solution_secondary difmap
_audit_creation_method SHELXL-97
_cell_angle_alpha 107.868(3)
_cell_angle_beta 99.269(3)
_cell_angle_gamma 98.950(3)
_cell_formula_units_Z 1
_cell_length_a 7.8486(17)
_cell_length_b 10.815(2)
_cell_length_c 11.954(3)
_cell_measurement_reflns_used 999
_cell_measurement_temperature 203(2)
_cell_measurement_theta_max 26
_cell_measurement_theta_min 2
_cell_volume 930.2(4)
_computing_cell_refinement 'APEX II (Bruker, 2008)'
_computing_data_collection 'APEX II (Bruker, 2008)'
_computing_data_reduction 'SAINT (Bruker, 2008)'
_computing_molecular_graphics 'ORTEP-3 for Windows (Farrugia, 1997)'
_computing_publication_material 'WinGX (Farrugia, 1999)'
_computing_structure_refinement 'SHELXL-97 (Sheldrick, 1997)'
_computing_structure_solution 'SHELXS-97 (Sheldrick, 1990)'
_diffrn_ambient_temperature 203(2)
_diffrn_measured_fraction_theta_full 1.000
_diffrn_measured_fraction_theta_max 1.000
_diffrn_measurement_device_type 'Bruker APEX II'
_diffrn_measurement_method 'omega scan'
_diffrn_radiation_monochromator graphite
_diffrn_radiation_source 'fine-focus sealed tube'
_diffrn_radiation_type MoK\a
_diffrn_radiation_wavelength 0.71073
_diffrn_reflns_av_R_equivalents 0.0355
_diffrn_reflns_av_sigmaI/netI 0.0408
_diffrn_reflns_limit_h_max 9
_diffrn_reflns_limit_h_min -9
_diffrn_reflns_limit_k_max 13
_diffrn_reflns_limit_k_min -13
_diffrn_reflns_limit_l_max 14
_diffrn_reflns_limit_l_min -14
_diffrn_reflns_number 11012
_diffrn_reflns_theta_full 26.18
_diffrn_reflns_theta_max 26.18
_diffrn_reflns_theta_min 1.84
_exptl_absorpt_coefficient_mu 8.059
_exptl_absorpt_correction_T_max 0.7453
_exptl_absorpt_correction_T_min 0.6350
_exptl_absorpt_correction_type empirical
_exptl_absorpt_process_details 'software bruker'
_exptl_crystal_colour colourless
_exptl_crystal_density_diffrn 2.129
_exptl_crystal_density_method 'not measured'
_exptl_crystal_description prism
_exptl_crystal_F_000 568
_exptl_crystal_size_max 0.10
_exptl_crystal_size_mid 0.09
_exptl_crystal_size_min 0.08
_refine_diff_density_max 1.636
_refine_diff_density_min -0.797
_refine_diff_density_rms 0.147
_refine_ls_extinction_method none
_refine_ls_goodness_of_fit_ref 0.979
_refine_ls_hydrogen_treatment constr
_refine_ls_matrix_type full
_refine_ls_number_parameters 282
_refine_ls_number_reflns 3735
_refine_ls_number_restraints 87
_refine_ls_restrained_S_all 1.000
_refine_ls_R_factor_all 0.0545
_refine_ls_R_factor_gt 0.0408
_refine_ls_shift/su_max 0.006
_refine_ls_shift/su_mean 0.000
_refine_ls_structure_factor_coef Fsqd
_refine_ls_weighting_details 'calc w=1/[\s^2^(Fo^2^)+(0.0614P)^2^+2.1296P] where P=(Fo^2^+2Fc^2^)/3'
_refine_ls_weighting_scheme calc
_refine_ls_wR_factor_gt 0.0980
_refine_ls_wR_factor_ref 0.1044
_reflns_number_gt 3070
_reflns_number_total 3735
_reflns_threshold_expression >2\s(I)
_cod_data_source_file c3dt51260f.txt
_cod_data_source_block comp2a
_cod_original_cell_volume 930.2(3)
_cod_original_sg_symbol_H-M P-1
_cod_database_code 7023390

loop_
_symmetry_equiv_pos_as_xyz
'x, y, z'
'-x, -y, -z'

loop_
_atom_site_label
_atom_site_type_symbol
_atom_site_fract_x
_atom_site_fract_y
_atom_site_fract_z
_atom_site_U_iso_or_equiv
_atom_site_adp_type
_atom_site_occupancy
_atom_site_symmetry_multiplicity
_atom_site_calc_flag
_atom_site_refinement_flags
_atom_site_disorder_assembly
_atom_site_disorder_group
C1 C 0.0344(11) 0.2083(8) 0.1799(7) 0.0508(19) Uani 1 1 d . . .
C2 C 0.125(2) 0.3949(16) 0.1082(12) 0.137(7) Uani 1 1 d . . .
H2A H 0.0953 0.3285 0.0281 0.206 Uiso 1 1 calc R . .
H2B H 0.2396 0.4517 0.1210 0.206 Uiso 1 1 calc R . .
H2C H 0.0359 0.4484 0.1158 0.206 Uiso 1 1 calc R . .
C3 C 0.2299(12) 0.3847(9) 0.3135(8) 0.060(2) Uani 1 1 d . . .
H3 H 0.3077 0.4687 0.3469 0.072 Uiso 1 1 calc R . .
C4 C 0.1967(12) 0.2979(9) 0.3686(8) 0.064(2) Uani 1 1 d . . .
H4 H 0.2442 0.3094 0.4494 0.076 Uiso 1 1 calc R . .
C5 C 0.0049(15) 0.0662(11) 0.3069(10) 0.081(3) Uani 1 1 d . . .
H5A H -0.0720 0.0026 0.2318 0.098 Uiso 1 1 calc R . .
H5B H -0.0678 0.0882 0.3666 0.098 Uiso 1 1 calc R . .
C6 C 0.1551(15) -0.0015(12) 0.3543(9) 0.087(4) Uani 1 1 d . . .
H6A H 0.0994 -0.0654 0.3878 0.105 Uiso 1 1 calc R . .
H6B H 0.2408 0.0682 0.4214 0.105 Uiso 1 1 calc R . .
C7 C -0.2668(13) 0.0793(11) -0.2609(9) 0.071(3) Uani 1 1 d . . .
H7A H -0.1858 0.1475 -0.1903 0.085 Uiso 1 1 calc R . .
H7B H -0.3458 0.1225 -0.3007 0.085 Uiso 1 1 calc R . .
C8 C -0.5073(11) -0.1202(8) -0.3034(7) 0.053(2) Uani 1 1 d . . .
C9 C -0.5902(14) -0.1488(10) -0.4225(8) 0.070(3) Uani 1 1 d . . .
H9 H -0.5559 -0.0935 -0.4658 0.084 Uiso 1 1 calc R . .
C10 C -0.7232(15) -0.2599(11) -0.4752(9) 0.081(3) Uani 1 1 d . . .
H10 H -0.7833 -0.2810 -0.5556 0.098 Uiso 1 1 calc R . .
C11 C -0.7701(14) -0.3421(10) -0.4107(10) 0.077(3) Uani 1 1 d . . .
H11 H -0.8612 -0.4184 -0.4497 0.092 Uiso 1 1 calc R . .
C12 C -0.6902(13) -0.3174(9) -0.2931(10) 0.067(2) Uani 1 1 d . . .
H12 H -0.7235 -0.3739 -0.2506 0.080 Uiso 1 1 calc R . .
C13 C -0.5559(11) -0.2026(8) -0.2405(7) 0.0505(19) Uani 1 1 d . . .
C14 C -0.4450(13) -0.2106(10) -0.0308(8) 0.063(2) Uani 1 1 d . . .
H14A H -0.3603 -0.1528 0.0420 0.095 Uiso 1 1 calc R . .
H14B H -0.4134 -0.2964 -0.0576 0.095 Uiso 1 1 calc R . .
H14C H -0.5624 -0.2223 -0.0145 0.095 Uiso 1 1 calc R . .
C15 C -0.3285(10) -0.0367(8) -0.1174(7) 0.0471(18) Uani 1 1 d . . .
N1 N 0.1290(10) 0.3289(7) 0.1979(6) 0.0572(18) Uani 1 1 d . . .
N2 N 0.0791(10) 0.1869(7) 0.2853(6) 0.0561(17) Uani 1 1 d . . .
N3 N -0.3683(9) -0.0196(7) -0.2248(6) 0.0506(16) Uani 1 1 d . . .
N4 N -0.4431(9) -0.1497(7) -0.1263(6) 0.0524(16) Uani 1 1 d . . .
F1 F -0.1656(10) -0.2459(6) 0.1908(5) 0.101(2) Uani 1 1 d D A .
F2 F -0.4019(10) -0.3719(8) 0.3337(6) 0.110(2) Uani 1 1 d D A .
F31 F -0.294(2) -0.1676(10) 0.3508(12) 0.109(3) Uani 0.60 1 d PDU A 1
F41 F -0.4649(14) -0.3127(14) 0.1752(11) 0.100(3) Uani 0.60 1 d PDU A 1
F51 F -0.286(2) -0.4482(13) 0.1674(15) 0.108(5) Uani 0.60 1 d PDU A 1
F61 F -0.1176(19) -0.3207(19) 0.3468(13) 0.119(4) Uani 0.60 1 d PDU A 1
F32 F -0.410(3) -0.225(2) 0.220(2) 0.114(4) Uani 0.40 1 d PDU A 2
F42 F -0.371(3) -0.439(2) 0.152(2) 0.112(5) Uani 0.40 1 d PDU A 2
F52 F -0.140(3) -0.389(2) 0.293(2) 0.126(6) Uani 0.40 1 d PDU A 2
F62 F -0.157(3) -0.194(2) 0.3834(12) 0.109(4) Uani 0.40 1 d PDU A 2
P P -0.2824(4) -0.3070(3) 0.2633(2) 0.0710(7) Uani 1 1 d D . .
Au Au -0.14188(4) 0.08209(3) 0.02962(2) 0.04938(14) Uani 1 1 d . . .

loop_
_atom_site_aniso_label
_atom_site_aniso_U_11
_atom_site_aniso_U_22
_atom_site_aniso_U_33
_atom_site_aniso_U_23
_atom_site_aniso_U_13
_atom_site_aniso_U_12
C1 0.059(5) 0.055(5) 0.037(4) 0.008(4) 0.012(4) 0.023(4)
C2 0.205(18) 0.115(11) 0.075(9) 0.052(8) 0.016(10) -0.037(11)
C3 0.069(6) 0.046(5) 0.053(5) 0.008(4) 0.008(4) 0.005(4)
C4 0.069(6) 0.058(5) 0.042(5) -0.001(4) -0.002(4) 0.003(4)
C5 0.091(8) 0.071(7) 0.064(6) 0.030(5) -0.017(5) -0.013(6)
C6 0.094(8) 0.100(9) 0.051(6) 0.031(6) -0.005(5) -0.016(7)
C7 0.069(6) 0.084(7) 0.048(5) 0.028(5) -0.004(4) -0.014(5)
C8 0.056(5) 0.051(5) 0.044(4) 0.012(4) -0.002(4) 0.006(4)
C9 0.082(7) 0.067(6) 0.041(5) 0.011(4) -0.011(4) 0.004(5)
C10 0.089(8) 0.075(7) 0.052(6) 0.007(5) -0.019(5) 0.001(6)
C11 0.070(6) 0.055(6) 0.072(7) -0.009(5) -0.004(5) -0.002(5)
C12 0.065(6) 0.052(5) 0.073(6) 0.012(5) 0.010(5) 0.007(4)
C13 0.048(4) 0.048(5) 0.045(4) 0.007(4) 0.001(3) 0.008(4)
C14 0.071(6) 0.071(6) 0.047(5) 0.026(5) 0.004(4) 0.011(5)
C15 0.049(4) 0.047(4) 0.039(4) 0.006(3) 0.006(3) 0.011(4)
N1 0.065(4) 0.057(4) 0.041(4) 0.016(3) 0.005(3) -0.001(4)
N2 0.069(5) 0.050(4) 0.038(4) 0.010(3) 0.000(3) 0.002(3)
N3 0.052(4) 0.054(4) 0.039(3) 0.015(3) -0.003(3) 0.008(3)
N4 0.050(4) 0.063(4) 0.042(4) 0.018(3) 0.003(3) 0.013(3)
F1 0.137(6) 0.084(4) 0.063(4) 0.022(3) 0.019(4) -0.021(4)
F2 0.122(6) 0.128(6) 0.078(4) 0.057(4) 0.017(4) -0.018(5)
F31 0.137(8) 0.075(6) 0.095(6) 0.012(5) 0.034(6) -0.003(6)
F41 0.107(7) 0.097(7) 0.080(6) 0.046(5) -0.013(5) -0.015(6)
F51 0.140(12) 0.080(6) 0.091(8) 0.020(6) 0.025(9) 0.005(8)
F61 0.115(7) 0.152(11) 0.077(8) 0.043(8) -0.009(7) 0.016(8)
F32 0.140(8) 0.094(8) 0.101(8) 0.036(7) 0.012(7) 0.012(7)
F42 0.122(11) 0.099(7) 0.080(7) 0.015(7) -0.010(8) -0.014(8)
F52 0.116(9) 0.143(14) 0.099(12) 0.037(10) -0.003(10) 0.010(11)
F62 0.134(9) 0.111(8) 0.064(7) 0.025(7) 0.020(7) -0.014(8)
P 0.098(2) 0.0630(15) 0.0458(13) 0.0240(12) 0.0041(13) 0.0014(14)
Au 0.0519(2) 0.0544(2) 0.03210(17) 0.00599(13) 0.00002(12) 0.01113(14)

loop_
_atom_type_symbol
_atom_type_description
_atom_type_scat_dispersion_real
_atom_type_scat_dispersion_imag
_atom_type_scat_source
C C 0.0033 0.0016 'International Tables Vol C Tables 4.2.6.8 and 6.1.1.4'
H H 0.0000 0.0000 'International Tables Vol C Tables 4.2.6.8 and 6.1.1.4'
N N 0.0061 0.0033 'International Tables Vol C Tables 4.2.6.8 and 6.1.1.4'
F F 0.0171 0.0103 'International Tables Vol C Tables 4.2.6.8 and 6.1.1.4'
P P 0.1023 0.0942 'International Tables Vol C Tables 4.2.6.8 and 6.1.1.4'
Au Au -2.0133 8.8022 'International Tables Vol C Tables 4.2.6.8 and 6.1.1.4'

loop_
_geom_angle_atom_site_label_1
_geom_angle_atom_site_label_2
_geom_angle_atom_site_label_3
_geom_angle
_geom_angle_site_symmetry_1
_geom_angle_site_symmetry_3
N1 C1 N2 105.0(7) . .
N1 C1 Au 128.6(6) . .
N2 C1 Au 126.4(6) . .
N1 C2 H2A 109.5 . .
N1 C2 H2B 109.5 . .
H2A C2 H2B 109.5 . .
N1 C2 H2C 109.5 . .
H2A C2 H2C 109.5 . .
H2B C2 H2C 109.5 . .
C4 C3 N1 106.9(8) . .
C4 C3 H3 126.5 . .
N1 C3 H3 126.5 . .
C3 C4 N2 107.2(8) . .
C3 C4 H4 126.4 . .
N2 C4 H4 126.4 . .
N2 C5 C6 112.1(9) . .
N2 C5 H5A 109.2 . .
C6 C5 H5A 109.2 . .
N2 C5 H5B 109.2 . .
C6 C5 H5B 109.2 . .
H5A C5 H5B 107.9 . .
C5 C6 C7 119.6(8) . 2
C5 C6 H6A 107.4 . .
C7 C6 H6A 107.4 2 .
C5 C6 H6B 107.4 . .
C7 C6 H6B 107.4 2 .
H6A C6 H6B 106.9 . .
N3 C7 C6 107.1(8) . 2
N3 C7 H7A 110.3 . .
C6 C7 H7A 110.3 2 .
N3 C7 H7B 110.3 . .
C6 C7 H7B 110.3 2 .
H7A C7 H7B 108.5 . .
C13 C8 C9 120.9(8) . .
C13 C8 N3 106.1(7) . .
C9 C8 N3 132.9(8) . .
C10 C9 C8 118.0(10) . .
C10 C9 H9 121.0 . .
C8 C9 H9 121.0 . .
C9 C10 C11 120.3(9) . .
C9 C10 H10 119.8 . .
C11 C10 H10 119.8 . .
C12 C11 C10 123.3(9) . .
C12 C11 H11 118.4 . .
C10 C11 H11 118.4 . .
C11 C12 C13 115.5(10) . .
C11 C12 H12 122.3 . .
C13 C12 H12 122.3 . .
C8 C13 N4 106.7(7) . .
C8 C13 C12 122.0(8) . .
N4 C13 C12 131.3(8) . .
N4 C14 H14A 109.5 . .
N4 C14 H14B 109.5 . .
H14A C14 H14B 109.5 . .
N4 C14 H14C 109.5 . .
H14A C14 H14C 109.5 . .
H14B C14 H14C 109.5 . .
N3 C15 N4 106.0(7) . .
N3 C15 Au 127.5(6) . .
N4 C15 Au 126.4(6) . .
C1 N1 C3 111.0(7) . .
C1 N1 C2 124.9(9) . .
C3 N1 C2 124.1(9) . .
C1 N2 C4 109.7(8) . .
C1 N2 C5 123.9(7) . .
C4 N2 C5 126.3(8) . .
C15 N3 C8 111.2(7) . .
C15 N3 C7 125.1(7) . .
C8 N3 C7 123.3(7) . .
C15 N4 C13 109.9(7) . .
C15 N4 C14 125.4(7) . .
C13 N4 C14 124.6(7) . .
F32 P F42 93.1(13) . .
F61 P F1 92.3(7) . .
F32 P F1 81.3(9) . .
F42 P F1 93.7(13) . .
F61 P F31 95.2(9) . .
F1 P F31 94.3(5) . .
F61 P F2 88.1(7) . .
F32 P F2 98.9(9) . .
F42 P F2 84.9(14) . .
F1 P F2 178.6(4) . .
F31 P F2 87.0(6) . .
F61 P F41 172.3(8) . .
F1 P F41 93.0(5) . .
F31 P F41 89.8(8) . .
F2 P F41 86.4(5) . .
F61 P F51 89.8(9) . .
F1 P F51 86.2(8) . .
F31 P F51 174.9(9) . .
F2 P F51 92.5(8) . .
F41 P F51 85.1(8) . .
F32 P F62 100.9(13) . .
F42 P F62 165.9(14) . .
F1 P F62 86.6(7) . .
F2 P F62 94.8(7) . .
F32 P F52 172.3(14) . .
F42 P F52 84.6(14) . .
F1 P F52 91.5(12) . .
F2 P F52 88.3(11) . .
F62 P F52 81.3(12) . .
C15 Au C1 176.5(3) . .
C15 Au Au 94.3(2) . 2
C1 Au Au 89.2(2) . 2

loop_
_geom_bond_atom_site_label_1
_geom_bond_atom_site_label_2
_geom_bond_distance
_geom_bond_site_symmetry_2
C1 N1 1.333(11) .
C1 N2 1.351(10) .
C1 Au 2.028(8) .
C2 N1 1.458(14) .
C2 H2A 0.9700 .
C2 H2B 0.9700 .
C2 H2C 0.9700 .
C3 C4 1.321(13) .
C3 N1 1.373(11) .
C3 H3 0.9400 .
C4 N2 1.382(11) .
C4 H4 0.9400 .
C5 N2 1.458(12) .
C5 C6 1.599(16) .
C5 H5A 0.9800 .
C5 H5B 0.9800 .
C6 C7 1.641(16) 2
C6 H6A 0.9800 .
C6 H6B 0.9800 .
C7 N3 1.447(12) .
C7 C6 1.641(16) 2
C7 H7A 0.9800 .
C7 H7B 0.9800 .
C8 C13 1.379(12) .
C8 C9 1.383(12) .
C8 N3 1.389(10) .
C9 C10 1.365(14) .
C9 H9 0.9400 .
C10 C11 1.389(16) .
C10 H10 0.9400 .
C11 C12 1.369(15) .
C11 H11 0.9400 .
C12 C13 1.395(12) .
C12 H12 0.9400 .
C13 N4 1.396(10) .
C14 N4 1.483(11) .
C14 H14A 0.9700 .
C14 H14B 0.9700 .
C14 H14C 0.9700 .
C15 N3 1.347(10) .
C15 N4 1.364(11) .
C15 Au 2.021(8) .
F1 P 1.564(6) .
F2 P 1.580(6) .
F31 P 1.576(10) .
F41 P 1.615(9) .
F51 P 1.596(11) .
F61 P 1.557(11) .
F32 P 1.562(13) .
F42 P 1.583(13) .
F52 P 1.596(14) .
F62 P 1.620(12) .
Au Au 3.0953(8) 2
